data_7101626
loop_
_publ_author_name
'Agostinho, Magno'
'Braunstein, Pierre'

_publ_section_title
;
 Structurally characterized intermediates in the stepwise insertion of
 CO-ethylene or CO-methyl acrylate into the metal-carbon bond of Pd(II)
 complexes stabilized by (phosphinomethyl)oxazoline ligands.
;
_journal_issue 1
_journal_name_full 'Chemical communications (Cambridge, England)'
_journal_page_first 58
_journal_page_last 60
_journal_paper_doi 10.1039/b613865a
_journal_year 2007
_chemical_formula_moiety 'C24 H29 N O4 P Pd, C F3 S O3'
_chemical_formula_sum 'C25 H29 F3 N O7 P Pd S'
_chemical_formula_weight 681.92
_chemical_name_systematic
;
?
;
_space_group_IT_number 2
_symmetry_cell_setting triclinic
_symmetry_space_group_name_Hall '-P 1'
_symmetry_space_group_name_H-M 'P -1'
_atom_sites_solution_hydrogens geom
_atom_sites_solution_primary direct
_atom_sites_solution_secondary difmap
_audit_creation_method SHELXL-97
_cell_angle_alpha 76.667(5)
_cell_angle_beta 87.664(5)
_cell_angle_gamma 75.302(5)
_cell_formula_units_Z 2
_cell_length_a 8.927(5)
_cell_length_b 12.268(5)
_cell_length_c 13.682(5)
_cell_measurement_reflns_used 18109
_cell_measurement_temperature 173(2)
_cell_measurement_theta_max 27.485
_cell_measurement_theta_min 0.998
_cell_volume 1410.1(11)
_computing_cell_refinement 'Denzo (Nonius B.V., 1998)'
_computing_data_collection 'Collect (Nonius B.V., 1998)'
_computing_data_reduction 'Denzo (Nonius B.V., 1998)'
_computing_molecular_graphics 'PLATON 98 (Spek, 1998)'
_computing_publication_material 'SHELXL-97 (Sheldrick, 1997)'
_computing_structure_refinement 'SHELXL-97 (Sheldrick, 1997)'
_computing_structure_solution 'SHELXS-97 (Sheldrick, 1997)'
_diffrn_ambient_temperature 173(2)
_diffrn_measured_fraction_theta_full 0.991
_diffrn_measured_fraction_theta_max 0.991
_diffrn_measurement_device_type KappaCCD
_diffrn_measurement_method '\p scans'
_diffrn_radiation_monochromator graphite
_diffrn_radiation_source 'fine-focus sealed tube'
_diffrn_radiation_type MoK\a
_diffrn_radiation_wavelength 0.71069
_diffrn_reflns_av_R_equivalents 0.0000
_diffrn_reflns_av_sigmaI/netI 0.0742
_diffrn_reflns_limit_h_max 11
_diffrn_reflns_limit_h_min -11
_diffrn_reflns_limit_k_max 15
_diffrn_reflns_limit_k_min -15
_diffrn_reflns_limit_l_max 17
_diffrn_reflns_limit_l_min 0
_diffrn_reflns_number 6394
_diffrn_reflns_theta_full 27.46
_diffrn_reflns_theta_max 27.46
_diffrn_reflns_theta_min 1.53
_exptl_absorpt_coefficient_mu 0.852
_exptl_absorpt_correction_type none
_exptl_crystal_colour yellow
_exptl_crystal_density_diffrn 1.606
_exptl_crystal_density_method 'not measured'
_exptl_crystal_description prism
_exptl_crystal_F_000 692
_exptl_crystal_size_max 0.10
_exptl_crystal_size_mid 0.10
_exptl_crystal_size_min 0.10
_refine_diff_density_max 1.569
_refine_diff_density_min -1.450
_refine_diff_density_rms 0.184
_refine_ls_extinction_method none
_refine_ls_goodness_of_fit_ref 1.075
_refine_ls_hydrogen_treatment constr
_refine_ls_matrix_type full
_refine_ls_number_parameters 352
_refine_ls_number_reflns 6394
_refine_ls_number_restraints 0
_refine_ls_restrained_S_all 1.075
_refine_ls_R_factor_all 0.0664
_refine_ls_R_factor_gt 0.0542
_refine_ls_shift/su_max 0.000
_refine_ls_shift/su_mean 0.000
_refine_ls_structure_factor_coef Fsqd
_refine_ls_weighting_details 'calc w=1/[\s^2^(Fo^2^)+(0.0983P)^2^+1.7930P] where P=(Fo^2^+2Fc^2^)/3'
_refine_ls_weighting_scheme calc
_refine_ls_wR_factor_gt 0.1571
_refine_ls_wR_factor_ref 0.1722
_reflns_number_gt 5427
_reflns_number_total 6394
_reflns_threshold_expression >2sigma(I)
_cod_data_source_file b613865a.txt
_cod_data_source_block wel3
_cod_database_code 7101626

loop_
_symmetry_equiv_pos_as_xyz
'x, y, z'
'-x, -y, -z'

loop_
_atom_site_label
_atom_site_type_symbol
_atom_site_fract_x
_atom_site_fract_y
_atom_site_fract_z
_atom_site_U_iso_or_equiv
_atom_site_adp_type
_atom_site_occupancy
_atom_site_symmetry_multiplicity
_atom_site_calc_flag
Pd1 Pd 0.27598(3) 0.13152(3) 0.73471(2) 0.02520(13) Uani 1 1 d
S1 S 1.01897(19) 0.23419(16) 0.46043(12) 0.0558(4) Uani 1 1 d
P1 P 0.14849(12) 0.30420(9) 0.75490(8) 0.0243(2) Uani 1 1 d
F1 F 1.1732(7) 0.1272(5) 0.3302(4) 0.1018(17) Uani 1 1 d
F2 F 1.0531(8) 0.3031(5) 0.2697(4) 0.116(2) Uani 1 1 d
F3 F 1.2560(6) 0.2712(5) 0.3555(6) 0.119(2) Uani 1 1 d
O1 O 0.4384(4) 0.3999(3) 0.5509(2) 0.0335(7) Uani 1 1 d
O4 O 0.1499(4) 0.0697(3) 0.9771(2) 0.0381(8) Uani 1 1 d
O3 O 0.2922(5) -0.0977(3) 0.9439(3) 0.0517(10) Uani 1 1 d
O2 O 0.3955(4) -0.0388(3) 0.7212(2) 0.0337(7) Uani 1 1 d
O5 O 0.9894(7) 0.3482(5) 0.4744(4) 0.0806(15) Uani 1 1 d
O6 O 0.8899(7) 0.1928(8) 0.4387(5) 0.109(3) Uani 1 1 d
O7 O 1.1233(8) 0.1422(6) 0.5367(4) 0.094(2) Uani 1 1 d
N1 N 0.4150(4) 0.2295(3) 0.6439(3) 0.0256(7) Uani 1 1 d
C5 C -0.0609(5) 0.3490(4) 0.7653(3) 0.0264(8) Uani 1 1 d
C6 C -0.1252(5) 0.3013(4) 0.8553(3) 0.0301(9) Uani 1 1 d
H6 H -0.0602 0.2469 0.9070 0.036 Uiso 1 1 calc
C7 C -0.2829(5) 0.3336(4) 0.8686(4) 0.0330(9) Uani 1 1 d
H7 H -0.3263 0.2995 0.9289 0.040 Uiso 1 1 calc
C8 C -0.3784(5) 0.4151(4) 0.7951(4) 0.0348(10) Uani 1 1 d
H8 H -0.4868 0.4376 0.8051 0.042 Uiso 1 1 calc
C9 C -0.3145(5) 0.4643(4) 0.7057(4) 0.0366(10) Uani 1 1 d
H9 H -0.3794 0.5210 0.6552 0.044 Uiso 1 1 calc
C10 C -0.1561(5) 0.4301(4) 0.6910(3) 0.0311(9) Uani 1 1 d
H10 H -0.1129 0.4624 0.6299 0.037 Uiso 1 1 calc
C11 C 0.2185(5) 0.3453(4) 0.8601(3) 0.0300(9) Uani 1 1 d
C12 C 0.3337(5) 0.2681(4) 0.9248(3) 0.0315(9) Uani 1 1 d
H12 H 0.3807 0.1943 0.9118 0.038 Uiso 1 1 calc
C13 C 0.3808(6) 0.2982(5) 1.0088(4) 0.0408(11) Uani 1 1 d
H13 H 0.4574 0.2445 1.0540 0.049 Uiso 1 1 calc
C14 C 0.3151(7) 0.4066(6) 1.0255(5) 0.0555(16) Uani 1 1 d
H14 H 0.3472 0.4273 1.0825 0.067 Uiso 1 1 calc
C15 C 0.2036(8) 0.4853(6) 0.9607(6) 0.0628(18) Uani 1 1 d
H15 H 0.1607 0.5603 0.9724 0.075 Uiso 1 1 calc
C16 C 0.1541(6) 0.4546(5) 0.8781(5) 0.0456(13) Uani 1 1 d
H16 H 0.0762 0.5084 0.8339 0.055 Uiso 1 1 calc
C4 C 0.1999(5) 0.3997(4) 0.6415(3) 0.0328(10) Uani 1 1 d
H4A H 0.1236 0.4138 0.5866 0.039 Uiso 1 1 calc
H4B H 0.2026 0.4749 0.6553 0.039 Uiso 1 1 calc
C3 C 0.3571(5) 0.3377(4) 0.6134(3) 0.0269(8) Uani 1 1 d
C2 C 0.5817(5) 0.3168(4) 0.5329(4) 0.0340(10) Uani 1 1 d
H2A H 0.6735 0.3371 0.5547 0.041 Uiso 1 1 calc
H2B H 0.5910 0.3161 0.4607 0.041 Uiso 1 1 calc
C1 C 0.5680(5) 0.1979(4) 0.5959(3) 0.0276(8) Uani 1 1 d
C23 C 0.6938(6) 0.1459(4) 0.6769(4) 0.0376(10) Uani 1 1 d
H23A H 0.6882 0.1992 0.7212 0.056 Uiso 1 1 calc
H23B H 0.7955 0.1330 0.6455 0.056 Uiso 1 1 calc
H23C H 0.6788 0.0720 0.7163 0.056 Uiso 1 1 calc
C24 C 0.5637(6) 0.1131(5) 0.5313(4) 0.0377(11) Uani 1 1 d
H24A H 0.5545 0.0394 0.5744 0.056 Uiso 1 1 calc
H24B H 0.6593 0.1003 0.4930 0.056 Uiso 1 1 calc
H24C H 0.4745 0.1449 0.4847 0.056 Uiso 1 1 calc
C17 C 0.1300(5) 0.0401(4) 0.8145(3) 0.0308(9) Uani 1 1 d
H17 H 0.0212 0.0882 0.8140 0.037 Uiso 1 1 calc
C21 C 0.1988(6) -0.0036(4) 0.9164(3) 0.0351(10) Uani 1 1 d
C22 C 0.2249(7) 0.0338(6) 1.0753(4) 0.0515(14) Uani 1 1 d
H22A H 0.2204 -0.0457 1.1061 0.077 Uiso 1 1 calc
H22B H 0.1718 0.0854 1.1179 0.077 Uiso 1 1 calc
H22C H 0.3334 0.0374 1.0683 0.077 Uiso 1 1 calc
C18 C 0.1442(6) -0.0581(5) 0.7606(4) 0.0421(11) Uani 1 1 d
H18A H 0.1007 -0.1196 0.8025 0.050 Uiso 1 1 calc
H18B H 0.0852 -0.0285 0.6961 0.050 Uiso 1 1 calc
C19 C 0.3102(6) -0.1062(4) 0.7415(3) 0.0344(10) Uani 1 1 d
C20 C 0.3710(7) -0.2318(5) 0.7438(4) 0.0438(12) Uani 1 1 d
H20A H 0.4808 -0.2473 0.7266 0.066 Uiso 1 1 calc
H20B H 0.3129 -0.2531 0.6951 0.066 Uiso 1 1 calc
H20C H 0.3592 -0.2774 0.8113 0.066 Uiso 1 1 calc
C25 C 1.1332(7) 0.2342(6) 0.3476(5) 0.0608(17) Uani 1 1 d

loop_
_atom_site_aniso_label
_atom_site_aniso_U_11
_atom_site_aniso_U_22
_atom_site_aniso_U_33
_atom_site_aniso_U_23
_atom_site_aniso_U_13
_atom_site_aniso_U_12
Pd1 0.0282(2) 0.0241(2) 0.02199(19) -0.00410(13) 0.00356(12) -0.00575(13)
S1 0.0505(8) 0.0663(10) 0.0525(8) -0.0217(7) 0.0049(7) -0.0115(7)
P1 0.0241(5) 0.0250(5) 0.0222(5) -0.0034(4) 0.0020(4) -0.0052(4)
F1 0.107(4) 0.083(3) 0.116(4) -0.062(3) 0.018(3) 0.009(3)
F2 0.143(5) 0.105(4) 0.059(3) 0.022(3) -0.006(3) 0.006(4)
F3 0.066(3) 0.116(5) 0.174(6) -0.005(4) 0.017(3) -0.049(3)
O1 0.0288(16) 0.0295(16) 0.0369(17) 0.0007(13) 0.0076(13) -0.0061(13)
O4 0.0425(19) 0.0379(18) 0.0300(16) -0.0041(14) 0.0055(14) -0.0072(15)
O3 0.059(2) 0.037(2) 0.041(2) 0.0039(16) 0.0061(18) 0.0081(18)
O2 0.0379(17) 0.0291(16) 0.0318(16) -0.0071(13) 0.0065(13) -0.0049(13)
O5 0.103(4) 0.054(3) 0.083(4) -0.029(3) -0.006(3) -0.004(3)
O6 0.064(3) 0.208(8) 0.091(4) -0.068(5) 0.026(3) -0.074(4)
O7 0.106(5) 0.132(6) 0.042(3) 0.001(3) -0.020(3) -0.040(4)
N1 0.0272(17) 0.0284(18) 0.0209(16) -0.0049(14) 0.0046(13) -0.0076(14)
C5 0.0252(19) 0.029(2) 0.0257(19) -0.0092(16) 0.0019(15) -0.0064(16)
C6 0.029(2) 0.029(2) 0.030(2) -0.0055(17) 0.0000(17) -0.0053(17)
C7 0.031(2) 0.035(2) 0.033(2) -0.0094(19) 0.0076(18) -0.0071(18)
C8 0.024(2) 0.038(2) 0.046(3) -0.017(2) 0.0045(18) -0.0073(18)
C9 0.031(2) 0.035(2) 0.041(3) -0.006(2) -0.0054(19) -0.0052(19)
C10 0.029(2) 0.032(2) 0.028(2) -0.0014(18) 0.0003(17) -0.0053(17)
C11 0.024(2) 0.034(2) 0.034(2) -0.0113(18) 0.0029(16) -0.0081(17)
C12 0.0222(19) 0.037(2) 0.035(2) -0.0114(19) 0.0023(17) -0.0048(17)
C13 0.032(2) 0.053(3) 0.039(3) -0.014(2) -0.002(2) -0.011(2)
C14 0.049(3) 0.075(4) 0.053(3) -0.039(3) -0.005(3) -0.011(3)
C15 0.057(4) 0.060(4) 0.079(5) -0.047(4) -0.010(3) 0.001(3)
C16 0.036(3) 0.042(3) 0.058(3) -0.023(3) -0.008(2) 0.003(2)
C4 0.029(2) 0.028(2) 0.034(2) 0.0023(18) 0.0072(17) -0.0038(17)
C3 0.027(2) 0.030(2) 0.0233(19) -0.0031(16) 0.0029(15) -0.0101(17)
C2 0.032(2) 0.037(2) 0.033(2) -0.0070(19) 0.0096(18) -0.0097(19)
C1 0.031(2) 0.029(2) 0.0229(19) -0.0064(16) 0.0046(16) -0.0081(17)
C23 0.034(2) 0.039(3) 0.039(3) -0.010(2) -0.0055(19) -0.005(2)
C24 0.040(3) 0.048(3) 0.032(2) -0.019(2) 0.0087(19) -0.015(2)
C17 0.030(2) 0.027(2) 0.033(2) -0.0005(18) 0.0042(17) -0.0082(17)
C21 0.037(2) 0.032(2) 0.030(2) 0.0025(18) 0.0101(18) -0.0080(19)
C22 0.061(4) 0.063(4) 0.028(2) 0.000(2) 0.004(2) -0.019(3)
C18 0.043(3) 0.033(3) 0.052(3) -0.010(2) 0.002(2) -0.014(2)
C19 0.045(3) 0.033(2) 0.024(2) -0.0049(18) 0.0023(18) -0.010(2)
C20 0.058(3) 0.033(3) 0.042(3) -0.014(2) 0.003(2) -0.009(2)
C25 0.049(3) 0.053(4) 0.070(4) -0.003(3) 0.006(3) -0.006(3)

loop_
_atom_type_symbol
_atom_type_description
_atom_type_scat_dispersion_real
_atom_type_scat_dispersion_imag
_atom_type_scat_source
C C 0.0033 0.0016 'International Tables Vol C Tables 4.2.6.8 and 6.1.1.4'
H H 0.0000 0.0000 'International Tables Vol C Tables 4.2.6.8 and 6.1.1.4'
N N 0.0061 0.0033 'International Tables Vol C Tables 4.2.6.8 and 6.1.1.4'
O O 0.0106 0.0060 'International Tables Vol C Tables 4.2.6.8 and 6.1.1.4'
P P 0.1023 0.0942 'International Tables Vol C Tables 4.2.6.8 and 6.1.1.4'
Pd Pd -0.9988 1.0072 'International Tables Vol C Tables 4.2.6.8 and 6.1.1.4'
S S 0.1246 0.1234 'International Tables Vol C Tables 4.2.6.8 and 6.1.1.4'
F F 0.0171 0.0103 'International Tables Vol C Tables 4.2.6.8 and 6.1.1.4'

loop_
_geom_angle_atom_site_label_1
_geom_angle_atom_site_label_2
_geom_angle_atom_site_label_3
_geom_angle
_geom_angle_publ_flag
C17 Pd1 N1 175.94(15) y
C17 Pd1 O2 80.57(16) y
N1 Pd1 O2 100.26(13) y
C17 Pd1 P1 97.25(14) y
N1 Pd1 P1 81.99(10) y
O2 Pd1 P1 177.54(9) y
O5 S1 O6 118.3(4) ?
O5 S1 O7 116.4(4) ?
O6 S1 O7 109.2(5) ?
O5 S1 C25 105.3(3) ?
O6 S1 C25 103.4(3) ?
O7 S1 C25 102.0(3) ?
C11 P1 C5 103.06(19) ?
C11 P1 C4 106.0(2) ?
C5 P1 C4 106.8(2) ?
C11 P1 Pd1 113.89(15) ?
C5 P1 Pd1 123.95(15) ?
C4 P1 Pd1 101.86(15) ?
C3 O1 C2 105.7(3) ?
C21 O4 C22 115.0(4) ?
C19 O2 Pd1 111.3(3) ?
C3 N1 C1 108.7(3) ?
C3 N1 Pd1 117.5(3) ?
C1 N1 Pd1 133.4(3) ?
C10 C5 C6 119.7(4) ?
C10 C5 P1 123.1(3) ?
C6 C5 P1 117.1(3) ?
C7 C6 C5 120.0(4) ?
C7 C6 H6 120.0 ?
C5 C6 H6 120.0 ?
C8 C7 C6 120.6(4) ?
C8 C7 H7 119.7 ?
C6 C7 H7 119.7 ?
C7 C8 C9 119.7(4) ?
C7 C8 H8 120.2 ?
C9 C8 H8 120.2 ?
C10 C9 C8 119.9(4) ?
C10 C9 H9 120.0 ?
C8 C9 H9 120.0 ?
C5 C10 C9 120.1(4) ?
C5 C10 H10 119.9 ?
C9 C10 H10 119.9 ?
C16 C11 C12 119.3(4) ?
C16 C11 P1 119.9(4) ?
C12 C11 P1 120.8(3) ?
C13 C12 C11 120.4(4) ?
C13 C12 H12 119.8 ?
C11 C12 H12 119.8 ?
C14 C13 C12 119.4(5) ?
C14 C13 H13 120.3 ?
C12 C13 H13 120.3 ?
C15 C14 C13 121.0(5) ?
C15 C14 H14 119.5 ?
C13 C14 H14 119.5 ?
C14 C15 C16 119.7(5) ?
C14 C15 H15 120.1 ?
C16 C15 H15 120.1 ?
C11 C16 C15 120.2(5) ?
C11 C16 H16 119.9 ?
C15 C16 H16 119.9 ?
C3 C4 P1 105.9(3) ?
C3 C4 H4A 110.6 ?
P1 C4 H4A 110.6 ?
C3 C4 H4B 110.6 ?
P1 C4 H4B 110.6 ?
H4A C4 H4B 108.7 ?
N1 C3 O1 118.6(4) ?
N1 C3 C4 123.8(4) ?
O1 C3 C4 117.5(4) ?
O1 C2 C1 105.4(3) ?
O1 C2 H2A 110.7 ?
C1 C2 H2A 110.7 ?
O1 C2 H2B 110.7 ?
C1 C2 H2B 110.7 ?
H2A C2 H2B 108.8 ?
N1 C1 C24 109.6(4) ?
N1 C1 C23 109.4(3) ?
C24 C1 C23 111.0(4) ?
N1 C1 C2 101.7(3) ?
C24 C1 C2 112.5(4) ?
C23 C1 C2 112.2(4) ?
C1 C23 H23A 109.5 ?
C1 C23 H23B 109.5 ?
H23A C23 H23B 109.5 ?
C1 C23 H23C 109.5 ?
H23A C23 H23C 109.5 ?
H23B C23 H23C 109.5 ?
C1 C24 H24A 109.5 ?
C1 C24 H24B 109.5 ?
H24A C24 H24B 109.5 ?
C1 C24 H24C 109.5 ?
H24A C24 H24C 109.5 ?
H24B C24 H24C 109.5 ?
C21 C17 C18 111.3(4) ?
C21 C17 Pd1 105.0(3) ?
C18 C17 Pd1 102.4(3) ?
C21 C17 H17 112.5 ?
C18 C17 H17 112.5 ?
Pd1 C17 H17 112.5 ?
O3 C21 O4 122.8(5) ?
O3 C21 C17 123.7(5) ?
O4 C21 C17 113.6(4) ?
O4 C22 H22A 109.5 ?
O4 C22 H22B 109.5 ?
H22A C22 H22B 109.5 ?
O4 C22 H22C 109.5 ?
H22A C22 H22C 109.5 ?
H22B C22 H22C 109.5 ?
C19 C18 C17 109.1(4) ?
C19 C18 H18A 109.9 ?
C17 C18 H18A 109.9 ?
C19 C18 H18B 109.9 ?
C17 C18 H18B 109.9 ?
H18A C18 H18B 108.3 ?
O2 C19 C18 118.3(4) ?
O2 C19 C20 121.0(5) ?
C18 C19 C20 120.6(4) ?
C19 C20 H20A 109.5 ?
C19 C20 H20B 109.5 ?
H20A C20 H20B 109.5 ?
C19 C20 H20C 109.5 ?
H20A C20 H20C 109.5 ?
H20B C20 H20C 109.5 ?
F2 C25 F3 107.2(6) ?
F2 C25 F1 107.5(7) ?
F3 C25 F1 110.7(6) ?
F2 C25 S1 110.7(5) ?
F3 C25 S1 110.9(6) ?
F1 C25 S1 109.8(5) ?

loop_
_geom_bond_atom_site_label_1
_geom_bond_atom_site_label_2
_geom_bond_distance
_geom_bond_publ_flag
Pd1 C17 2.052(4) y
Pd1 N1 2.114(3) y
Pd1 O2 2.138(3) y
Pd1 P1 2.2091(14) y
S1 O5 1.412(5) ?
S1 O6 1.438(6) ?
S1 O7 1.494(6) ?
S1 C25 1.815(7) ?
P1 C11 1.813(5) ?
P1 C5 1.819(4) ?
P1 C4 1.835(4) y
F1 C25 1.345(8) ?
F2 C25 1.305(8) ?
F3 C25 1.305(8) ?
O1 C3 1.329(5) ?
O1 C2 1.471(5) ?
O4 C21 1.344(6) ?
O4 C22 1.448(6) ?
O3 C21 1.228(6) ?
O2 C19 1.239(6) y
N1 C3 1.273(6) y
N1 C1 1.491(5) ?
C5 C10 1.386(6) ?
C5 C6 1.403(6) ?
C6 C7 1.378(6) ?
C6 H6 0.9500 ?
C7 C8 1.383(7) ?
C7 H7 0.9500 ?
C8 C9 1.401(7) ?
C8 H8 0.9500 ?
C9 C10 1.390(7) ?
C9 H9 0.9500 ?
C10 H10 0.9500 ?
C11 C16 1.392(7) ?
C11 C12 1.390(6) ?
C12 C13 1.396(7) ?
C12 H12 0.9500 ?
C13 C14 1.377(8) ?
C13 H13 0.9500 ?
C14 C15 1.378(9) ?
C14 H14 0.9500 ?
C15 C16 1.391(8) ?
C15 H15 0.9500 ?
C16 H16 0.9500 ?
C4 C3 1.498(6) y
C4 H4A 0.9900 ?
C4 H4B 0.9900 ?
C2 C1 1.545(6) ?
C2 H2A 0.9900 ?
C2 H2B 0.9900 ?
C1 C24 1.522(6) ?
C1 C23 1.519(6) ?
C23 H23A 0.9800 ?
C23 H23B 0.9800 ?
C23 H23C 0.9800 ?
C24 H24A 0.9800 ?
C24 H24B 0.9800 ?
C24 H24C 0.9800 ?
C17 C21 1.471(7) ?
C17 C18 1.528(7) y
C17 H17 1.0000 ?
C22 H22A 0.9800 ?
C22 H22B 0.9800 ?
C22 H22C 0.9800 ?
C18 C19 1.486(7) y
C18 H18A 0.9900 ?
C18 H18B 0.9900 ?
C19 C20 1.491(7) ?
C20 H20A 0.9800 ?
C20 H20B 0.9800 ?
C20 H20C 0.9800 ?

loop_
_geom_torsion_atom_site_label_1
_geom_torsion_atom_site_label_2
_geom_torsion_atom_site_label_3
_geom_torsion_atom_site_label_4
_geom_torsion
C17 Pd1 P1 C11 94.4(2)
N1 Pd1 P1 C11 -89.64(19)
O2 Pd1 P1 C11 66(2)
C17 Pd1 P1 C5 -32.2(2)
N1 Pd1 P1 C5 143.8(2)
O2 Pd1 P1 C5 -60(2)
C17 Pd1 P1 C4 -152.0(2)
N1 Pd1 P1 C4 23.96(19)
O2 Pd1 P1 C4 180(100)
C17 Pd1 O2 C19 17.2(3)
N1 Pd1 O2 C19 -158.8(3)
P1 Pd1 O2 C19 45(2)
C17 Pd1 N1 C3 61(2)
O2 Pd1 N1 C3 162.3(3)
P1 Pd1 N1 C3 -18.7(3)
C17 Pd1 N1 C1 -111(2)
O2 Pd1 N1 C1 -9.9(4)
P1 Pd1 N1 C1 169.0(4)
C11 P1 C5 C10 119.1(4)
C4 P1 C5 C10 7.7(4)
Pd1 P1 C5 C10 -109.8(4)
C11 P1 C5 C6 -58.2(4)
C4 P1 C5 C6 -169.6(3)
Pd1 P1 C5 C6 72.9(4)
C10 C5 C6 C7 1.3(7)
P1 C5 C6 C7 178.7(4)
C5 C6 C7 C8 -1.8(7)
C6 C7 C8 C9 0.8(7)
C7 C8 C9 C10 0.7(7)
C6 C5 C10 C9 0.2(7)
P1 C5 C10 C9 -177.1(4)
C8 C9 C10 C5 -1.2(7)
C5 P1 C11 C16 -46.6(5)
C4 P1 C11 C16 65.4(4)
Pd1 P1 C11 C16 176.5(4)
C5 P1 C11 C12 131.9(4)
C4 P1 C11 C12 -116.1(4)
Pd1 P1 C11 C12 -5.0(4)
C16 C11 C12 C13 2.1(7)
P1 C11 C12 C13 -176.4(4)
C11 C12 C13 C14 -1.8(8)
C12 C13 C14 C15 0.2(10)
C13 C14 C15 C16 1.2(11)
C12 C11 C16 C15 -0.8(8)
P1 C11 C16 C15 177.8(5)
C14 C15 C16 C11 -0.9(11)
C11 P1 C4 C3 90.5(3)
C5 P1 C4 C3 -160.1(3)
Pd1 P1 C4 C3 -28.9(3)
C1 N1 C3 O1 -1.6(5)
Pd1 N1 C3 O1 -175.7(3)
C1 N1 C3 C4 176.7(4)
Pd1 N1 C3 C4 2.6(6)
C2 O1 C3 N1 1.2(5)
C2 O1 C3 C4 -177.2(4)
P1 C4 C3 N1 19.3(6)
P1 C4 C3 O1 -162.4(3)
C3 O1 C2 C1 -0.2(5)
C3 N1 C1 C24 -118.1(4)
Pd1 N1 C1 C24 54.7(5)
C3 N1 C1 C23 120.0(4)
Pd1 N1 C1 C23 -67.2(5)
C3 N1 C1 C2 1.2(4)
Pd1 N1 C1 C2 174.0(3)
O1 C2 C1 N1 -0.6(4)
O1 C2 C1 C24 116.7(4)
O1 C2 C1 C23 -117.3(4)
N1 Pd1 C17 C21 -174(2)
O2 Pd1 C17 C21 83.9(3)
P1 Pd1 C17 C21 -94.9(3)
N1 Pd1 C17 C18 70(2)
O2 Pd1 C17 C18 -32.5(3)
P1 Pd1 C17 C18 148.6(3)
C22 O4 C21 O3 4.7(7)
C22 O4 C21 C17 -175.1(4)
C18 C17 C21 O3 19.3(7)
Pd1 C17 C21 O3 -90.9(5)
C18 C17 C21 O4 -160.9(4)
Pd1 C17 C21 O4 88.9(4)
C21 C17 C18 C19 -67.1(5)
Pd1 C17 C18 C19 44.7(4)
Pd1 O2 C19 C18 5.9(5)
Pd1 O2 C19 C20 -176.0(4)
C17 C18 C19 O2 -35.5(6)
C17 C18 C19 C20 146.3(4)
O5 S1 C25 F2 -64.1(6)
O6 S1 C25 F2 60.7(7)
O7 S1 C25 F2 174.0(6)
O5 S1 C25 F3 54.8(6)
O6 S1 C25 F3 179.5(6)
O7 S1 C25 F3 -67.2(6)
O5 S1 C25 F1 177.4(5)
O6 S1 C25 F1 -57.9(6)
O7 S1 C25 F1 55.5(6)
